data_4108057
loop_
_publ_author_name
'Murad A. AlDamen'
'Juan M. Clemente-Juan'
'Eugenio Coronado'
'Carlos Mart\'i-Gastaldo'
'Alejandro Gaita-Ari\~no'

_publ_contact_author_address
;Instituto de Ciencia Molecular 
Universidad de Valencia
Pol\'igono de la Coma s/n
46980, Paterna
Valencia
(Spain)  
;
_publ_contact_author_email carlos.marti@uv.es
_publ_contact_author_name 'Carlos Mart\'i-Gastaldo'
_publ_contact_author_phone '+34 963544417'
_publ_section_title
;
 Mononuclear Lanthanide Single-Molecule Magnets Based on Polyoxometalates
;
_journal_name_full 'Journal of the American Chemical Society'
_journal_page_first 8874
_journal_page_last 8875
_journal_paper_doi 10.1021/ja801659m
_journal_volume 130
_journal_year 2008
_chemical_formula_sum 'Er H0 Na9 O71 W10'
_chemical_formula_weight 3348.67
_chemical_name_systematic
; 
 ? 
;
_space_group_IT_number 2
_symmetry_cell_setting triclinic
_symmetry_space_group_name_Hall '-P 1'
_symmetry_space_group_name_H-M 'P -1'
_atom_sites_solution_hydrogens geom
_atom_sites_solution_primary direct
_atom_sites_solution_secondary difmap
_audit_creation_method SHELXL-97
_cell_angle_alpha 82.89(3)
_cell_angle_beta 74.53(3)
_cell_angle_gamma 88.80(3)
_cell_formula_units_Z 2
_cell_length_a 12.744(3)
_cell_length_b 13.071(3)
_cell_length_c 20.470(4)
_cell_measurement_temperature 293(2)
_cell_volume 3260.8(14)
_computing_cell_refinement 'Bruker XSCANS'
_computing_data_collection 'Bruker XSCANS'
_computing_data_reduction 'Bruker SHELXTL'
_computing_molecular_graphics 'Bruker SHELXTL'
_computing_publication_material 'Bruker SHELXTL'
_computing_structure_refinement 'SHELXL-97 (Sheldrick, 1997)'
_computing_structure_solution 'SHELXS-97 (Sheldrick, 1990)'
_diffrn_ambient_temperature 293(2)
_diffrn_measured_fraction_theta_full 0.983
_diffrn_measured_fraction_theta_max 0.983
_diffrn_measurement_device_type 'Bruker P4'
_diffrn_measurement_method '\w scans'
_diffrn_radiation_monochromator graphite
_diffrn_radiation_source 'fine-focus sealed tube'
_diffrn_radiation_type MoK\a
_diffrn_radiation_wavelength 0.71073
_diffrn_reflns_av_R_equivalents 0.0777
_diffrn_reflns_av_sigmaI/netI 0.1176
_diffrn_reflns_limit_h_max 17
_diffrn_reflns_limit_h_min -17
_diffrn_reflns_limit_k_max 18
_diffrn_reflns_limit_k_min -18
_diffrn_reflns_limit_l_max 28
_diffrn_reflns_limit_l_min -28
_diffrn_reflns_number 33760
_diffrn_reflns_theta_full 30.09
_diffrn_reflns_theta_max 30.09
_diffrn_reflns_theta_min 2.18
_exptl_absorpt_coefficient_mu 19.017
_exptl_absorpt_correction_type none
_exptl_crystal_density_diffrn 3.411
_exptl_crystal_F_000 2950
_refine_diff_density_max 8.880
_refine_diff_density_min -6.543
_refine_diff_density_rms 0.800
_refine_ls_extinction_method none
_refine_ls_goodness_of_fit_ref 0.984
_refine_ls_hydrogen_treatment mixed
_refine_ls_matrix_type full
_refine_ls_number_parameters 820
_refine_ls_number_reflns 18853
_refine_ls_number_restraints 0
_refine_ls_restrained_S_all 0.984
_refine_ls_R_factor_all 0.1103
_refine_ls_R_factor_gt 0.0714
_refine_ls_shift/su_max 0.001
_refine_ls_shift/su_mean 0.000
_refine_ls_structure_factor_coef Fsqd
_refine_ls_weighting_details 'calc w=1/[\s^2^(Fo^2^)+(0.1121P)^2^+0.0000P] where P=(Fo^2^+2Fc^2^)/3'
_refine_ls_weighting_scheme calc
_refine_ls_wR_factor_gt 0.1742
_refine_ls_wR_factor_ref 0.1905
_reflns_number_gt 12199
_reflns_number_total 18853
_reflns_threshold_expression >2sigma(I)
_cod_data_source_file ja801659m-file005.cif
_cod_data_source_block shelxl
_cod_original_cell_volume 3260.8(11)
_cod_original_formula_sum 'H0 Er Na9 O71 W10'
_cod_database_code 4108057

loop_
_symmetry_equiv_pos_as_xyz
'x, y, z'
'-x, -y, -z'

loop_
_atom_site_label
_atom_site_type_symbol
_atom_site_fract_x
_atom_site_fract_y
_atom_site_fract_z
_atom_site_U_iso_or_equiv
_atom_site_adp_type
_atom_site_occupancy
_atom_site_symmetry_multiplicity
_atom_site_calc_flag
W4 W 0.67768(5) 0.93216(5) 0.24937(3) 0.01159(14) Uani 1 1 d
W9 W 0.37751(5) 1.27235(5) 0.38075(3) 0.01127(14) Uani 1 1 d
W3 W 0.76332(5) 1.06089(5) 0.09678(3) 0.01133(13) Uani 1 1 d
W8 W 0.33365(5) 1.27695(5) 0.23019(3) 0.01125(14) Uani 1 1 d
W5 W 0.83691(5) 1.07014(5) 0.30691(3) 0.01138(14) Uani 1 1 d
W2 W 0.92394(5) 1.19823(5) 0.15612(3) 0.01126(14) Uani 1 1 d
W7 W 0.50712(5) 1.46838(5) 0.17035(3) 0.01147(14) Uani 1 1 d
W6 W 0.55053(5) 1.46482(5) 0.31971(3) 0.01115(14) Uani 1 1 d
W10 W 0.29779(5) 1.49087(5) 0.30624(3) 0.01181(14) Uani 1 1 d
W1 W 0.94289(5) 0.94324(5) 0.17222(3) 0.01220(14) Uani 1 1 d
Er11 Er 0.62361(5) 1.21835(5) 0.23686(4) 0.01123(15) Uani 1 1 d
O69 O 0.4707(8) 1.3754(7) 0.3994(6) 0.012(2) Uani 1 1 d
O35 O 0.9412(8) 1.1706(8) 0.2470(5) 0.009(2) Uani 1 1 d
O67 O 0.5767(8) 1.5343(8) 0.2282(5) 0.011(2) Uani 1 1 d
O89 O 0.2931(8) 1.2189(8) 0.3263(5) 0.010(2) Uani 1 1 d
O9E O 0.4926(9) 1.1975(8) 0.3449(6) 0.015(2) Uani 1 1 d
O3E O 0.6650(9) 1.1522(8) 0.1320(6) 0.016(2) Uani 1 1 d
O5E O 0.7263(8) 1.1599(8) 0.3145(6) 0.011(2) Uani 1 1 d
O610 O 0.4082(8) 1.5438(7) 0.3382(6) 0.012(2) Uani 1 1 d
O6E O 0.6407(9) 1.3642(8) 0.2929(6) 0.015(2) Uani 1 1 d
O78 O 0.3971(8) 1.3791(8) 0.1535(6) 0.015(2) Uani 1 1 d
O23 O 0.8793(9) 1.1634(8) 0.0781(6) 0.018(3) Uani 1 1 d
O15 O 0.9472(8) 0.9680(8) 0.2640(6) 0.014(2) Uani 1 1 d
O8E O 0.4534(8) 1.1983(8) 0.2135(6) 0.013(2) Uani 1 1 d
O9 O 0.3217(9) 1.2038(8) 0.4605(7) 0.019(3) Uani 1 1 d
O2E O 0.8035(8) 1.2738(8) 0.1833(6) 0.011(2) Uani 1 1 d
O4E O 0.5869(9) 1.0389(8) 0.2646(6) 0.016(2) Uani 1 1 d
O7 O 0.5449(9) 1.5464(8) 0.0953(6) 0.017(2) Uani 1 1 d
O10 O 0.1889(8) 1.5779(8) 0.3289(7) 0.021(3) Uani 1 1 d
O910 O 0.2705(8) 1.3885(8) 0.3876(6) 0.014(2) Uani 1 1 d
O45 O 0.7361(8) 0.9519(7) 0.3274(6) 0.012(2) Uani 1 1 d
O1 O 1.0441(8) 0.8516(7) 0.1547(6) 0.013(2) Uani 1 1 d
O1C O 0.4306(8) 1.3773(7) 0.2783(5) 0.007(2) Uani 1 1 d
O14 O 0.8176(8) 0.8583(9) 0.2201(7) 0.020(3) Uani 1 1 d
O810 O 0.2355(9) 1.3926(8) 0.2635(6) 0.014(2) Uani 1 1 d
O7E O 0.6046(8) 1.3665(8) 0.1603(6) 0.013(2) Uani 1 1 d
O2 O 1.0273(9) 1.2877(9) 0.1161(7) 0.024(3) Uani 1 1 d
O13 O 0.8874(8) 0.9601(8) 0.0939(6) 0.011(2) Uani 1 1 d
O34 O 0.6756(8) 0.9463(8) 0.1536(6) 0.013(2) Uani 1 1 d
O710 O 0.3733(8) 1.5467(8) 0.2158(6) 0.012(2) Uani 1 1 d
O12 O 1.0178(9) 1.0712(8) 0.1404(6) 0.016(2) Uani 1 1 d
O6 O 0.6206(8) 1.5396(8) 0.3601(6) 0.012(2) Uani 1 1 d
Na1 Na 0.9404(5) 1.5482(5) 0.2072(4) 0.0179(14) Uani 1 1 d
Na2 Na 0.6342(5) 1.0097(5) -0.0582(3) 0.0169(14) Uani 1 1 d
Na3 Na 1.2041(5) 1.2819(5) 0.0103(4) 0.0219(15) Uani 1 1 d
Na4 Na 0.9687(5) 1.2055(5) 0.4371(4) 0.0197(14) Uani 1 1 d
Na5 Na 1.1806(5) 1.5474(5) 0.0614(4) 0.0239(16) Uani 1 1 d
Na6 Na 0.5649(5) 1.1026(5) 0.5090(4) 0.0195(14) Uani 1 1 d
Na7 Na 0.7477(5) 1.1360(5) 0.5884(4) 0.0192(14) Uani 1 1 d
Na8 Na 0.8001(6) 1.5685(5) 0.3796(4) 0.0240(16) Uani 1 1 d
Na9 Na 0.6862(5) 1.1025(5) -0.2326(4) 0.0204(15) Uani 1 1 d
O3 O 0.7406(9) 1.0501(9) 0.0198(8) 0.026(3) Uani 1 1 d
O5 O 0.8706(9) 1.0702(9) 0.3839(6) 0.017(2) Uani 1 1 d
O4 O 0.5944(9) 0.8234(8) 0.2852(6) 0.016(2) Uani 1 1 d
O2C O 0.8103(8) 1.0585(7) 0.2008(6) 0.012(2) Uani 1 1 d
O3W O 0.5171(9) 1.3874(9) 0.5276(6) 0.021(3) Uani 1 1 d
O2W O 0.4546(9) 0.7350(9) -0.0459(7) 0.021(3) Uani 1 1 d
O32N O 0.7655(10) 1.7453(9) 0.4054(6) 0.024(3) Uani 1 1 d
O8 O 0.2443(9) 1.2146(8) 0.1963(7) 0.020(3) Uani 1 1 d
O31N O 1.1127(9) 1.0972(9) 0.3874(7) 0.025(3) Uani 1 1 d
O30N O 0.9687(9) 1.5504(10) 0.4128(7) 0.029(3) Uani 1 1 d
O29N O 1.3159(12) 1.6535(10) 0.0915(8) 0.034(3) Uani 1 1 d
O1W O 0.9811(10) 0.8190(10) 0.3575(7) 0.031(3) Uani 1 1 d
O28N O 1.1043(9) 1.4489(9) 0.1707(7) 0.021(3) Uani 1 1 d
O27N O 0.5214(9) 0.8805(9) 0.0222(6) 0.020(3) Uani 1 1 d
O26N O 0.4535(8) 0.9794(8) 0.5817(6) 0.013(2) Uani 1 1 d
O25N O 0.7638(9) 0.8734(9) -0.0810(6) 0.019(3) Uani 1 1 d
O24N O 1.0200(9) 1.2976(8) 0.3227(6) 0.017(2) Uani 1 1 d
O23N O 0.7971(9) 1.2089(8) 0.6737(7) 0.023(3) Uani 1 1 d
O22N O 0.5545(9) 0.9844(8) -0.1530(6) 0.017(2) Uani 1 1 d
O21N O 1.1075(9) 1.4411(9) -0.0110(6) 0.020(3) Uani 1 1 d
O20N O 0.7215(9) 1.4964(9) 0.4990(6) 0.020(3) Uani 1 1 d
O19N O 0.6458(9) 1.2407(8) 0.4287(5) 0.013(2) Uani 1 1 d
O18N O 1.0704(9) 1.2033(8) -0.0233(6) 0.019(2) Uani 1 1 d
O17N O 1.3143(10) 1.4084(9) 0.0390(6) 0.023(3) Uani 1 1 d
O16N O 1.2256(10) 1.6491(9) -0.0383(6) 0.021(3) Uani 1 1 d
O15N O 0.8148(9) 1.4876(9) 0.1544(7) 0.022(3) Uani 1 1 d
O14N O 0.8499(9) 1.4319(8) 0.3102(6) 0.017(2) Uani 1 1 d
O13N O 0.7984(9) 1.6565(9) 0.2616(7) 0.025(3) Uani 1 1 d
O12N O 0.7294(10) 1.0168(9) 0.5103(7) 0.025(3) Uani 1 1 d
O11N O 0.7321(8) 1.1483(8) -0.1349(6) 0.015(2) Uani 1 1 d
O10N O 0.5715(9) 1.2043(9) 0.5935(6) 0.022(3) Uani 1 1 d
O9N O 1.0550(9) 1.3551(9) 0.4636(6) 0.021(3) Uani 1 1 d
O8N O 0.8013(9) 1.2793(8) 0.4899(7) 0.021(3) Uani 1 1 d
O7N O 1.3363(9) 1.2377(10) -0.0917(7) 0.026(3) Uani 1 1 d
O6N O 0.6376(9) 1.0082(9) 0.6794(7) 0.023(3) Uani 1 1 d
O5N O 0.8418(10) 0.9826(9) -0.2594(7) 0.026(3) Uani 1 1 d
O4N O 0.5562(9) 1.2402(9) -0.2167(7) 0.022(3) Uani 1 1 d
O3N O 1.0285(10) 1.6586(9) 0.1025(6) 0.022(3) Uani 1 1 d
O2N O 0.9407(10) 1.0992(9) 0.5426(7) 0.028(3) Uani 1 1 d
O1N O 1.0479(11) 1.6534(10) 0.2482(7) 0.027(3) Uani 1 1 d

loop_
_atom_site_aniso_label
_atom_site_aniso_U_11
_atom_site_aniso_U_22
_atom_site_aniso_U_33
_atom_site_aniso_U_23
_atom_site_aniso_U_13
_atom_site_aniso_U_12
W4 0.0072(3) 0.0093(3) 0.0173(3) -0.0011(2) -0.0017(2) -0.0024(2)
W9 0.0078(3) 0.0093(3) 0.0155(3) -0.0008(2) -0.0013(2) -0.0020(2)
W3 0.0076(3) 0.0109(3) 0.0149(3) -0.0018(2) -0.0019(2) -0.0020(2)
W8 0.0075(3) 0.0095(3) 0.0163(3) -0.0015(2) -0.0023(2) -0.0021(2)
W5 0.0076(3) 0.0106(3) 0.0153(3) -0.0012(2) -0.0019(2) -0.0018(2)
W2 0.0073(3) 0.0097(3) 0.0158(3) -0.0016(2) -0.0014(2) -0.0026(2)
W7 0.0082(3) 0.0097(3) 0.0157(3) -0.0005(2) -0.0021(2) -0.0017(2)
W6 0.0069(3) 0.0097(3) 0.0163(3) -0.0017(2) -0.0019(2) -0.0022(2)
W10 0.0069(3) 0.0096(3) 0.0182(3) -0.0019(2) -0.0017(2) -0.0012(2)
W1 0.0071(3) 0.0102(3) 0.0187(4) -0.0028(2) -0.0020(2) -0.0014(2)
Er11 0.0077(3) 0.0097(3) 0.0155(4) -0.0012(3) -0.0018(3) -0.0016(2)
O69 0.013(5) 0.002(5) 0.021(6) 0.002(4) -0.009(5) 0.001(4)
O35 0.014(5) 0.008(5) 0.005(5) -0.003(4) 0.000(4) 0.011(4)
O67 0.009(5) 0.013(5) 0.004(5) 0.001(4) 0.007(4) -0.001(4)
O89 0.015(5) 0.009(5) 0.006(5) 0.000(4) 0.000(4) -0.004(4)
O9E 0.015(5) 0.017(6) 0.010(6) 0.009(4) -0.003(5) 0.002(5)
O3E 0.013(5) 0.003(5) 0.035(8) -0.001(5) -0.011(5) -0.003(4)
O5E 0.007(5) 0.006(5) 0.018(6) 0.003(4) -0.005(4) -0.006(4)
O610 0.006(5) 0.004(5) 0.027(7) -0.002(4) -0.007(5) 0.000(4)
O6E 0.019(6) 0.009(5) 0.019(6) -0.002(4) -0.009(5) -0.005(4)
O78 0.007(5) 0.012(5) 0.026(7) -0.013(5) 0.001(5) 0.000(4)
O23 0.015(5) 0.012(5) 0.030(7) 0.000(5) -0.011(5) -0.006(4)
O15 0.002(4) 0.016(6) 0.022(7) 0.000(5) 0.000(4) -0.001(4)
O8E 0.003(4) 0.015(5) 0.023(7) -0.005(5) -0.007(4) -0.002(4)
O9 0.014(5) 0.005(5) 0.039(8) -0.001(5) -0.008(5) 0.003(4)
O2E 0.002(4) 0.008(5) 0.020(6) -0.006(4) 0.002(4) -0.001(4)
O4E 0.017(6) 0.010(5) 0.020(7) 0.003(5) -0.006(5) -0.004(4)
O7 0.014(5) 0.011(5) 0.021(7) -0.002(5) 0.001(5) 0.006(4)
O10 0.005(5) 0.008(5) 0.043(8) -0.005(5) 0.004(5) 0.004(4)
O910 0.007(5) 0.022(6) 0.017(6) -0.015(5) -0.003(4) 0.007(4)
O45 0.012(5) 0.002(5) 0.021(6) 0.001(4) -0.006(5) -0.006(4)
O1 0.006(5) 0.001(5) 0.032(7) -0.009(4) 0.002(5) 0.002(4)
O1C 0.008(5) 0.008(5) 0.004(5) 0.006(4) -0.004(4) -0.001(4)
O14 0.002(5) 0.013(6) 0.039(8) -0.005(5) 0.006(5) 0.003(4)
O810 0.014(5) 0.018(6) 0.009(6) -0.006(4) 0.000(4) 0.004(5)
O7E 0.010(5) 0.007(5) 0.023(7) -0.005(4) -0.005(5) -0.002(4)
O2 0.018(6) 0.023(7) 0.026(7) 0.001(5) 0.002(5) -0.010(5)
O13 0.006(5) 0.007(5) 0.015(6) 0.002(4) 0.003(4) 0.000(4)
O34 0.012(5) 0.009(5) 0.020(6) 0.004(4) -0.011(5) 0.002(4)
O710 0.008(5) 0.009(5) 0.016(6) 0.001(4) -0.001(4) -0.002(4)
O12 0.015(5) 0.010(5) 0.019(7) 0.004(5) 0.000(5) 0.004(4)
O6 0.008(5) 0.013(5) 0.014(6) -0.002(4) -0.001(4) 0.001(4)
Na1 0.013(3) 0.018(3) 0.020(4) 0.002(3) -0.001(3) -0.005(3)
Na2 0.013(3) 0.020(3) 0.017(4) -0.001(3) -0.003(3) -0.003(3)
Na3 0.019(3) 0.015(3) 0.033(4) -0.004(3) -0.009(3) -0.002(3)
Na4 0.018(3) 0.017(3) 0.020(4) -0.004(3) 0.003(3) 0.001(3)
Na5 0.017(3) 0.021(4) 0.031(4) 0.009(3) -0.006(3) -0.003(3)
Na6 0.019(3) 0.018(3) 0.019(4) 0.000(3) -0.001(3) -0.008(3)
Na7 0.014(3) 0.022(3) 0.021(4) -0.004(3) -0.004(3) -0.007(3)
Na8 0.021(3) 0.022(4) 0.032(4) -0.007(3) -0.010(3) -0.002(3)
Na9 0.013(3) 0.017(3) 0.031(4) -0.007(3) -0.004(3) -0.002(3)
O3 0.010(5) 0.013(6) 0.053(10) -0.006(6) 0.000(6) -0.003(5)
O5 0.011(5) 0.020(6) 0.021(7) 0.000(5) -0.008(5) 0.001(5)
O4 0.016(5) 0.004(5) 0.027(7) 0.012(4) -0.008(5) -0.009(4)
O2C 0.003(4) 0.006(5) 0.032(7) -0.003(5) -0.012(5) -0.008(4)
O3W 0.017(6) 0.018(6) 0.024(7) -0.005(5) 0.004(5) 0.004(5)
O2W 0.013(5) 0.023(6) 0.029(7) -0.010(5) -0.006(5) 0.006(5)
O32N 0.033(7) 0.028(7) 0.010(6) 0.003(5) -0.006(5) -0.001(6)
O8 0.015(5) 0.013(5) 0.039(8) -0.004(5) -0.020(6) 0.003(5)
O31N 0.015(6) 0.023(7) 0.036(8) 0.003(6) -0.006(6) -0.006(5)
O30N 0.011(6) 0.035(8) 0.043(9) -0.006(6) -0.010(6) -0.005(5)
O29N 0.045(9) 0.020(7) 0.049(10) -0.009(6) -0.034(8) 0.006(6)
O1W 0.023(7) 0.027(7) 0.042(9) 0.010(6) -0.011(6) -0.001(6)
O28N 0.017(6) 0.016(6) 0.031(8) -0.005(5) -0.007(5) -0.008(5)
O27N 0.020(6) 0.019(6) 0.018(7) 0.001(5) 0.001(5) -0.009(5)
O26N 0.010(5) 0.014(5) 0.015(6) 0.001(4) -0.003(4) -0.003(4)
O25N 0.015(6) 0.016(6) 0.026(7) -0.004(5) -0.004(5) -0.002(5)
O24N 0.016(5) 0.004(5) 0.034(7) -0.001(5) -0.014(5) -0.005(4)
O23N 0.017(6) 0.010(5) 0.042(9) -0.007(5) -0.004(6) -0.005(5)
O22N 0.014(5) 0.008(5) 0.029(7) 0.005(5) -0.008(5) -0.006(4)
O21N 0.019(6) 0.024(6) 0.018(7) -0.005(5) -0.004(5) -0.011(5)
O20N 0.015(6) 0.018(6) 0.023(7) -0.003(5) 0.001(5) -0.002(5)
O19N 0.020(6) 0.013(5) 0.005(5) -0.003(4) 0.001(4) 0.000(4)
O18N 0.020(6) 0.015(6) 0.021(7) 0.001(5) -0.008(5) -0.007(5)
O17N 0.022(6) 0.023(6) 0.023(7) 0.000(5) -0.007(5) -0.001(5)
O16N 0.025(6) 0.012(6) 0.026(7) 0.003(5) -0.012(6) 0.006(5)
O15N 0.018(6) 0.020(6) 0.032(8) -0.007(5) -0.010(6) -0.005(5)
O14N 0.011(5) 0.014(6) 0.024(7) 0.000(5) -0.001(5) -0.001(4)
O13N 0.016(6) 0.016(6) 0.040(8) -0.018(6) 0.001(6) 0.013(5)
O12N 0.022(6) 0.023(6) 0.027(8) -0.009(6) -0.002(6) -0.003(5)
O11N 0.009(5) 0.020(6) 0.016(6) -0.005(5) 0.000(5) -0.001(4)
O10N 0.013(5) 0.027(7) 0.026(7) -0.012(5) -0.001(5) -0.004(5)
O9N 0.014(6) 0.022(6) 0.026(7) -0.011(5) 0.002(5) -0.005(5)
O8N 0.017(6) 0.012(6) 0.034(8) -0.003(5) -0.005(5) -0.005(5)
O7N 0.016(6) 0.030(7) 0.027(8) -0.012(6) 0.004(5) -0.009(5)
O6N 0.016(6) 0.022(6) 0.032(8) -0.006(5) -0.008(5) -0.004(5)
O5N 0.018(6) 0.018(6) 0.046(9) 0.003(6) -0.018(6) -0.002(5)
O4N 0.017(6) 0.023(6) 0.026(7) 0.002(5) -0.007(5) -0.011(5)
O3N 0.021(6) 0.023(6) 0.017(7) 0.004(5) 0.000(5) 0.000(5)
O2N 0.022(6) 0.021(6) 0.034(8) 0.003(6) 0.003(6) 0.000(5)
O1N 0.041(8) 0.028(7) 0.020(7) -0.003(6) -0.019(6) 0.011(6)

loop_
_atom_type_symbol
_atom_type_description
_atom_type_scat_dispersion_real
_atom_type_scat_dispersion_imag
_atom_type_scat_source
Na Na 0.0362 0.0249 'International Tables Vol C Tables 4.2.6.8 and 6.1.1.4'
H H 0.0000 0.0000 'International Tables Vol C Tables 4.2.6.8 and 6.1.1.4'
O O 0.0106 0.0060 'International Tables Vol C Tables 4.2.6.8 and 6.1.1.4'
Er Er -0.2586 4.9576 'International Tables Vol C Tables 4.2.6.8 and 6.1.1.4'
W W -0.8490 6.8722 'International Tables Vol C Tables 4.2.6.8 and 6.1.1.4'

loop_
_geom_angle_atom_site_label_1
_geom_angle_atom_site_label_2
_geom_angle_atom_site_label_3
_geom_angle
_geom_angle_site_symmetry_1
_geom_angle_site_symmetry_3
O4 W4 O4E 104.1(5) . .
O4 W4 O34 102.9(5) . .
O4E W4 O34 90.9(5) . .
O4 W4 O45 99.6(5) . .
O4E W4 O45 92.1(5) . .
O34 W4 O45 155.8(4) . .
O4 W4 O14 97.5(5) . .
O4E W4 O14 158.3(5) . .
O34 W4 O14 86.3(5) . .
O45 W4 O14 82.0(5) . .
O4 W4 O2C 171.1(4) . .
O4E W4 O2C 84.7(4) . .
O34 W4 O2C 78.4(4) . .
O45 W4 O2C 78.1(4) . .
O14 W4 O2C 73.7(4) . .
O9 W9 O9E 103.3(5) . .
O9 W9 O89 101.5(5) . .
O9E W9 O89 91.7(5) . .
O9 W9 O69 103.6(5) . .
O9E W9 O69 91.5(5) . .
O89 W9 O69 153.2(4) . .
O9 W9 O910 98.0(5) . .
O9E W9 O910 158.6(5) . .
O89 W9 O910 84.4(4) . .
O69 W9 O910 83.0(4) . .
O9 W9 O1C 172.1(4) . .
O9E W9 O1C 84.5(4) . .
O89 W9 O1C 77.0(4) . .
O69 W9 O1C 76.8(4) . .
O910 W9 O1C 74.1(4) . .
O3 W3 O3E 103.7(5) . .
O3 W3 O23 105.3(5) . .
O3E W3 O23 90.8(5) . .
O3 W3 O34 101.1(5) . .
O3E W3 O34 91.7(5) . .
O23 W3 O34 152.1(5) . .
O3 W3 O13 99.7(5) . .
O3E W3 O13 156.6(5) . .
O23 W3 O13 83.2(4) . .
O34 W3 O13 83.5(4) . .
O3 W3 O2C 172.7(5) . .
O3E W3 O2C 83.5(5) . .
O23 W3 O2C 75.1(4) . .
O34 W3 O2C 77.5(4) . .
O13 W3 O2C 73.1(4) . .
O8 W8 O8E 103.2(5) . .
O8 W8 O78 100.1(5) . .
O8E W8 O78 92.4(5) . .
O8 W8 O89 103.0(5) . .
O8E W8 O89 91.1(5) . .
O78 W8 O89 155.1(4) . .
O8 W8 O810 97.7(5) . .
O8E W8 O810 159.1(5) . .
O78 W8 O810 83.8(4) . .
O89 W8 O810 84.2(4) . .
O8 W8 O1C 171.2(4) . .
O8E W8 O1C 85.5(4) . .
O78 W8 O1C 78.8(4) . .
O89 W8 O1C 77.0(4) . .
O810 W8 O1C 73.6(4) . .
O5 W5 O5E 102.8(5) . .
O5 W5 O35 101.5(5) . .
O5E W5 O35 92.7(4) . .
O5 W5 O45 101.8(5) . .
O5E W5 O45 91.7(4) . .
O35 W5 O45 154.7(5) . .
O5 W5 O15 99.3(5) . .
O5E W5 O15 157.9(5) . .
O35 W5 O15 83.0(4) . .
O45 W5 O15 83.7(4) . .
O5 W5 O2C 173.2(4) . .
O5E W5 O2C 83.9(4) . .
O35 W5 O2C 77.0(4) . .
O45 W5 O2C 78.7(4) . .
O15 W5 O2C 74.0(4) . .
O2 W2 O2E 105.2(5) . .
O2 W2 O35 102.9(6) . .
O2E W2 O35 92.8(5) . .
O2 W2 O23 100.7(6) . .
O2E W2 O23 91.9(5) . .
O35 W2 O23 153.8(5) . .
O2 W2 O12 96.0(5) . .
O2E W2 O12 158.8(4) . .
O35 W2 O12 83.4(4) . .
O23 W2 O12 82.9(5) . .
O2 W2 O2C 169.5(5) . .
O2E W2 O2C 85.1(4) . .
O35 W2 O2C 77.9(4) . .
O23 W2 O2C 76.8(4) . .
O12 W2 O2C 73.6(4) . .
O7 W7 O7E 104.1(5) . .
O7 W7 O67 102.5(5) . .
O7E W7 O67 92.7(4) . .
O7 W7 O78 101.6(5) . .
O7E W7 O78 91.0(4) . .
O67 W7 O78 154.0(5) . .
O7 W7 O710 98.2(5) . .
O7E W7 O710 157.7(5) . .
O67 W7 O710 84.3(4) . .
O78 W7 O710 82.6(4) . .
O7 W7 O1C 170.9(4) . .
O7E W7 O1C 85.0(4) . .
O67 W7 O1C 77.8(4) . .
O78 W7 O1C 76.9(4) . .
O710 W7 O1C 72.7(4) . .
O6 W6 O6E 104.8(5) . .
O6 W6 O67 104.6(5) . .
O6E W6 O67 92.5(5) . .
O6 W6 O69 98.5(5) . .
O6E W6 O69 91.1(5) . .
O67 W6 O69 154.9(4) . .
O6 W6 O610 97.6(4) . .
O6E W6 O610 157.3(4) . .
O67 W6 O610 85.1(4) . .
O69 W6 O610 82.1(4) . .
O6 W6 O1C 170.0(4) . .
O6E W6 O1C 84.3(4) . .
O67 W6 O1C 78.8(4) . .
O69 W6 O1C 76.8(4) . .
O610 W6 O1C 73.1(4) . .
O10 W10 O610 103.6(5) . .
O10 W10 O710 103.2(5) . .
O610 W10 O710 89.1(5) . .
O10 W10 O810 102.1(5) . .
O610 W10 O810 154.3(4) . .
O710 W10 O810 85.9(5) . .
O10 W10 O910 102.3(5) . .
O610 W10 O910 86.4(5) . .
O710 W10 O910 154.4(4) . .
O810 W10 O910 87.3(5) . .
O10 W10 O1C 178.1(4) . .
O610 W10 O1C 78.0(4) . .
O710 W10 O1C 77.7(4) . .
O810 W10 O1C 76.3(4) . .
O910 W10 O1C 76.8(4) . .
O1 W1 O12 104.2(5) . .
O1 W1 O13 104.5(5) . .
O12 W1 O13 88.7(5) . .
O1 W1 O14 101.7(5) . .
O12 W1 O14 153.8(5) . .
O13 W1 O14 88.9(5) . .
O1 W1 O15 100.8(5) . .
O12 W1 O15 86.8(5) . .
O13 W1 O15 154.6(4) . .
O14 W1 O15 84.3(5) . .
O1 W1 O2C 177.0(5) . .
O12 W1 O2C 77.3(4) . .
O13 W1 O2C 78.1(4) . .
O14 W1 O2C 76.6(4) . .
O15 W1 O2C 76.6(4) . .
O3E Er11 O2E 75.6(4) . .
O3E Er11 O5E 117.8(4) . .
O2E Er11 O5E 74.1(4) . .
O3E Er11 O8E 74.9(4) . .
O2E Er11 O8E 141.4(4) . .
O5E Er11 O8E 142.9(4) . .
O3E Er11 O4E 74.8(4) . .
O2E Er11 O4E 118.6(4) . .
O5E Er11 O4E 74.4(4) . .
O8E Er11 O4E 76.4(4) . .
O3E Er11 O9E 140.1(4) . .
O2E Er11 O9E 142.2(4) . .
O5E Er11 O9E 76.0(4) . .
O8E Er11 O9E 74.2(4) . .
O4E Er11 O9E 73.8(4) . .
O3E Er11 O6E 145.0(4) . .
O2E Er11 O6E 77.6(4) . .
O5E Er11 O6E 75.0(4) . .
O8E Er11 O6E 115.7(4) . .
O4E Er11 O6E 138.9(4) . .
O9E Er11 O6E 72.7(4) . .
O3E Er11 O7E 78.0(4) . .
O2E Er11 O7E 75.9(4) . .
O5E Er11 O7E 140.4(3) . .
O8E Er11 O7E 74.1(4) . .
O4E Er11 O7E 144.0(4) . .
O9E Er11 O7E 116.3(4) . .
O6E Er11 O7E 73.9(4) . .
W6 O69 W9 114.8(6) . .
W2 O35 W5 114.0(5) . .
W6 O67 W7 114.0(5) . .
W9 O89 W8 114.3(5) . .
W9 O9E Er11 131.8(5) . .
W3 O3E Er11 131.8(6) . .
W5 O5E Er11 130.5(6) . .
W10 O610 W6 115.4(5) . .
W6 O6E Er11 132.3(5) . .
W8 O78 W7 113.6(6) . .
W2 O23 W3 116.5(6) . .
W1 O15 W5 114.7(5) . .
W8 O8E Er11 130.4(5) . .
W2 O2E Er11 129.3(5) . .
W4 O4E Er11 129.6(6) . .
W10 O910 W9 114.3(5) . .
W5 O45 W4 112.3(5) . .
W10 O1C W8 94.8(3) . .
W10 O1C W9 94.7(4) . .
W8 O1C W9 90.7(3) . .
W10 O1C W6 93.4(4) . .
W8 O1C W6 171.6(5) . .
W9 O1C W6 90.3(3) . .
W10 O1C W7 93.7(3) . .
W8 O1C W7 89.6(3) . .
W9 O1C W7 171.5(5) . .
W6 O1C W7 88.2(3) . .
W1 O14 W4 116.1(5) . .
W10 O810 W8 115.3(5) . .
W7 O7E Er11 130.8(6) . .
W2 O2 Na3 132.4(6) . .
W1 O13 W3 116.0(5) . .
W3 O34 W4 114.3(5) . .
W10 O710 W7 115.9(5) . .
W1 O12 W2 115.2(5) . .
W6 O6 Na8 143.6(6) . .
O1N Na1 O15N 163.7(5) . .
O1N Na1 O13N 82.5(5) . .
O15N Na1 O13N 87.0(5) . .
O1N Na1 O28N 85.9(5) . .
O15N Na1 O28N 105.6(5) . .
O13N Na1 O28N 167.1(5) . .
O1N Na1 O3N 79.4(5) . .
O15N Na1 O3N 90.8(5) . .
O13N Na1 O3N 101.9(5) . .
O28N Na1 O3N 81.3(4) . .
O1N Na1 O14N 102.7(5) . .
O15N Na1 O14N 87.4(5) . .
O13N Na1 O14N 79.2(5) . .
O28N Na1 O14N 98.1(4) . .
O3N Na1 O14N 177.8(5) . .
O1N Na1 Na8 73.5(4) . .
O15N Na1 Na8 107.5(4) . .
O13N Na1 Na8 45.9(4) . .
O28N Na1 Na8 124.9(4) . .
O3N Na1 Na8 139.7(4) . .
O14N Na1 Na8 42.3(3) . .
O1N Na1 Na5 84.3(4) . .
O15N Na1 Na5 96.8(4) . .
O13N Na1 Na5 142.6(4) . .
O28N Na1 Na5 40.5(3) . .
O3N Na1 Na5 41.1(3) . .
O14N Na1 Na5 138.0(4) . .
Na8 Na1 Na5 155.3(3) . .
O11N Na2 O27N 174.7(5) . .
O11N Na2 O25N 100.3(4) . .
O27N Na2 O25N 85.0(4) . .
O11N Na2 O27N 91.1(4) . 2_675
O27N Na2 O27N 83.6(5) . 2_675
O25N Na2 O27N 168.4(5) . 2_675
O11N Na2 O3 85.8(4) . .
O27N Na2 O3 95.0(5) . .
O25N Na2 O3 83.5(4) . .
O27N Na2 O3 99.4(5) 2_675 .
O11N Na2 O22N 84.7(4) . .
O27N Na2 O22N 94.7(4) . .
O25N Na2 O22N 94.2(4) . .
O27N Na2 O22N 84.8(4) 2_675 .
O3 Na2 O22N 169.7(5) . .
O11N Na2 Na9 42.3(3) . .
O27N Na2 Na9 138.0(4) . .
O25N Na2 Na9 92.2(4) . .
O27N Na2 Na9 95.0(4) 2_675 .
O3 Na2 Na9 126.3(4) . .
O22N Na2 Na9 43.6(3) . .
O11N Na2 Na2 132.6(4) . 2_675
O27N Na2 Na2 42.1(3) . 2_675
O25N Na2 Na2 127.1(4) . 2_675
O27N Na2 Na2 41.5(3) 2_675 2_675
O3 Na2 Na2 99.7(4) . 2_675
O22N Na2 Na2 89.7(4) . 2_675
Na9 Na2 Na2 123.7(3) . 2_675
O18N Na3 O17N 163.3(5) . .
O18N Na3 O7N 89.0(5) . .
O17N Na3 O7N 97.5(5) . .
O18N Na3 O25N 92.9(4) . 2_775
O17N Na3 O25N 102.0(5) . 2_775
O7N Na3 O25N 93.8(5) . 2_775
O18N Na3 O21N 84.8(4) . .
O17N Na3 O21N 78.5(4) . .
O7N Na3 O21N 112.7(5) . .
O25N Na3 O21N 153.3(5) 2_775 .
O18N Na3 O2 76.3(5) . .
O17N Na3 O2 98.3(5) . .
O7N Na3 O2 164.2(5) . .
O25N Na3 O2 81.3(4) 2_775 .
O21N Na3 O2 72.4(4) . .
O18N Na3 Na5 123.5(4) . .
O17N Na3 Na5 40.6(3) . .
O7N Na3 Na5 122.7(4) . .
O25N Na3 Na5 125.3(4) 2_775 .
O21N Na3 Na5 41.8(3) . .
O2 Na3 Na5 71.5(3) . .
O2N Na4 O8N 84.3(5) . .
O2N Na4 O31N 89.8(5) . .
O8N Na4 O31N 167.1(5) . .
O2N Na4 O24N 171.4(5) . .
O8N Na4 O24N 104.2(5) . .
O31N Na4 O24N 81.6(5) . .
O2N Na4 O9N 99.7(5) . .
O8N Na4 O9N 86.1(4) . .
O31N Na4 O9N 106.3(5) . .
O24N Na4 O9N 82.4(4) . .
O2N Na4 O5 92.7(5) . .
O8N Na4 O5 92.5(4) . .
O31N Na4 O5 76.3(4) . .
O24N Na4 O5 85.7(4) . .
O9N Na4 O5 167.3(5) . .
O2N Na4 Na7 42.1(3) . .
O8N Na4 Na7 44.2(3) . .
O31N Na4 Na7 126.6(4) . .
O24N Na4 Na7 145.6(4) . .
O9N Na4 Na7 104.0(4) . .
O5 Na4 Na7 83.4(3) . .
O16N Na5 O28N 171.1(5) . .
O16N Na5 O3N 89.8(5) . .
O28N Na5 O3N 82.0(5) . .
O16N Na5 O17N 101.4(5) . .
O28N Na5 O17N 86.6(5) . .
O3N Na5 O17N 168.2(5) . .
O16N Na5 O29N 84.4(5) . .
O28N Na5 O29N 99.6(5) . .
O3N Na5 O29N 94.6(5) . .
O17N Na5 O29N 90.3(5) . .
O16N Na5 O21N 79.9(5) . .
O28N Na5 O21N 98.5(5) . .
O3N Na5 O21N 102.2(5) . .
O17N Na5 O21N 76.4(5) . .
O29N Na5 O21N 156.8(6) . .
O16N Na5 Na1 130.4(4) . .
O28N Na5 Na1 41.0(3) . .
O3N Na5 Na1 41.3(3) . .
O17N Na5 Na1 127.0(4) . .
O29N Na5 Na1 103.5(4) . .
O21N Na5 Na1 99.7(4) . .
O16N Na5 Na3 103.6(4) . .
O28N Na5 Na3 80.0(3) . .
O3N Na5 Na3 134.1(4) . .
O17N Na5 Na3 39.6(3) . .
O29N Na5 Na3 129.9(4) . .
O21N Na5 Na3 40.6(3) . .
Na1 Na5 Na3 107.2(2) . .
O26N Na6 O26N 88.7(5) . 2_676
O26N Na6 O10N 94.8(5) . .
O26N Na6 O10N 172.0(5) 2_676 .
O26N Na6 O19N 168.0(5) . .
O26N Na6 O19N 87.5(4) 2_676 .
O10N Na6 O19N 87.6(5) . .
O26N Na6 O12N 95.9(5) . .
O26N Na6 O12N 91.7(5) 2_676 .
O10N Na6 O12N 95.0(5) . .
O19N Na6 O12N 95.5(5) . .
O26N Na6 Na7 102.6(4) . .
O26N Na6 Na7 138.8(4) 2_676 .
O10N Na6 Na7 47.2(3) . .
O19N Na6 Na7 87.6(4) . .
O12N Na6 Na7 48.1(3) . .
O26N Na6 Na6 44.8(3) . 2_676
O26N Na6 Na6 43.9(3) 2_676 2_676
O10N Na6 Na6 139.2(5) . 2_676
O19N Na6 Na6 130.3(5) . 2_676
O12N Na6 Na6 95.3(4) . 2_676
Na7 Na6 Na6 133.0(3) . 2_676
O23N Na7 O10N 102.9(5) . .
O23N Na7 O12N 162.3(5) . .
O10N Na7 O12N 92.1(5) . .
O23N Na7 O2N 87.3(5) . .
O10N Na7 O2N 159.7(5) . .
O12N Na7 O2N 81.5(5) . .
O23N Na7 O6N 87.5(5) . .
O10N Na7 O6N 80.9(5) . .
O12N Na7 O6N 85.6(5) . .
O2N Na7 O6N 117.5(5) . .
O23N Na7 O8N 101.0(5) . .
O10N Na7 O8N 81.6(5) . .
O12N Na7 O8N 90.4(5) . .
O2N Na7 O8N 79.1(4) . .
O6N Na7 O8N 161.9(5) . .
O23N Na7 Na6 148.6(4) . .
O10N Na7 Na6 45.9(3) . .
O12N Na7 Na6 46.6(3) . .
O2N Na7 Na6 123.1(4) . .
O6N Na7 Na6 84.7(4) . .
O8N Na7 Na6 79.8(3) . .
O23N Na7 Na9 41.9(3) . 1_556
O10N Na7 Na9 90.4(4) . 1_556
O12N Na7 Na9 130.1(4) . 1_556
O2N Na7 Na9 108.5(4) . 1_556
O6N Na7 Na9 45.8(3) . 1_556
O8N Na7 Na9 139.1(4) . 1_556
Na6 Na7 Na9 121.6(3) . 1_556
O23N Na7 Na4 104.3(4) . .
O10N Na7 Na4 119.4(4) . .
O12N Na7 Na4 75.6(4) . .
O2N Na7 Na4 40.3(3) . .
O6N Na7 Na4 152.3(4) . .
O8N Na7 Na4 40.6(3) . .
Na6 Na7 Na4 96.4(2) . .
Na9 Na7 Na4 142.0(2) 1_556 .
O14N Na8 O30N 90.7(5) . .
O14N Na8 O32N 157.3(5) . .
O30N Na8 O32N 96.1(5) . .
O14N Na8 O20N 109.8(5) . .
O30N Na8 O20N 82.6(5) . .
O32N Na8 O20N 92.6(5) . .
O14N Na8 O6 82.0(4) . .
O30N Na8 O6 164.9(5) . .
O32N Na8 O6 95.7(4) . .
O20N Na8 O6 87.4(4) . .
O14N Na8 O13N 77.6(4) . .
O30N Na8 O13N 120.5(5) . .
O32N Na8 O13N 80.3(4) . .
O20N Na8 O13N 156.3(5) . .
O6 Na8 O13N 70.9(4) . .
O14N Na8 Na1 43.9(3) . .
O30N Na8 Na1 90.9(4) . .
O32N Na8 Na1 114.1(4) . .
O20N Na8 Na1 153.0(4) . .
O6 Na8 Na1 92.9(4) . .
O13N Na8 Na1 42.4(3) . .
O23N Na9 O11N 105.3(5) 1_554 .
O23N Na9 O4N 88.6(5) 1_554 .
O11N Na9 O4N 86.0(4) . .
O23N Na9 O22N 168.6(5) 1_554 .
O11N Na9 O22N 85.9(5) . .
O4N Na9 O22N 90.4(4) . .
O23N Na9 O5N 82.7(5) 1_554 .
O11N Na9 O5N 93.2(5) . .
O4N Na9 O5N 170.7(5) . .
O22N Na9 O5N 98.7(4) . .
O23N Na9 O6N 85.8(5) 1_554 1_554
O11N Na9 O6N 165.3(5) . 1_554
O4N Na9 O6N 104.0(5) . 1_554
O22N Na9 O6N 83.4(4) . 1_554
O5N Na9 O6N 78.6(4) . 1_554
O23N Na9 Na7 41.0(3) 1_554 1_554
O11N Na9 Na7 146.0(4) . 1_554
O4N Na9 Na7 95.4(4) . 1_554
O22N Na9 Na7 127.9(4) . 1_554
O5N Na9 Na7 80.1(4) . 1_554
O6N Na9 Na7 45.0(3) 1_554 1_554
O23N Na9 Na2 146.7(4) 1_554 .
O11N Na9 Na2 42.3(3) . .
O4N Na9 Na2 95.4(4) . .
O22N Na9 Na2 44.8(3) . .
O5N Na9 Na2 90.2(4) . .
O6N Na9 Na2 124.7(4) 1_554 .
Na7 Na9 Na2 167.0(3) 1_554 .
W3 O3 Na2 155.8(7) . .
W5 O5 Na4 134.5(6) . .
W1 O2C W2 93.9(4) . .
W1 O2C W5 94.7(4) . .
W2 O2C W5 89.7(3) . .
W1 O2C W4 93.4(4) . .
W2 O2C W4 172.7(5) . .
W5 O2C W4 90.0(4) . .
W1 O2C W3 92.9(4) . .
W2 O2C W3 90.5(4) . .
W5 O2C W3 172.4(5) . .
W4 O2C W3 88.9(3) . .
Na5 O28N Na1 98.5(5) . .
Na2 O27N Na2 96.4(5) . 2_675
Na6 O26N Na6 91.3(5) . 2_676
Na2 O25N Na3 131.9(6) . 2_775
Na7 O23N Na9 97.1(5) . 1_556
Na9 O22N Na2 91.6(4) . .
Na3 O21N Na5 97.6(5) . .
Na3 O17N Na5 99.7(5) . .
Na8 O14N Na1 93.9(4) . .
Na1 O13N Na8 91.6(5) . .
Na6 O12N Na7 85.3(4) . .
Na9 O11N Na2 95.4(5) . .
Na6 O10N Na7 87.0(4) . .
Na4 O8N Na7 95.2(5) . .
Na7 O6N Na9 89.2(4) . 1_556
Na5 O3N Na1 97.6(5) . .
Na4 O2N Na7 97.6(5) . .

loop_
_geom_bond_atom_site_label_1
_geom_bond_atom_site_label_2
_geom_bond_distance
_geom_bond_site_symmetry_2
W4 O4 1.753(10) .
W4 O4E 1.798(11) .
W4 O34 1.952(11) .
W4 O45 1.980(11) .
W4 O14 1.993(10) .
W4 O2C 2.321(10) .
W9 O9 1.737(12) .
W9 O9E 1.786(11) .
W9 O89 1.937(10) .
W9 O69 1.951(10) .
W9 O910 2.012(10) .
W9 O1C 2.304(10) .
W3 O3 1.700(15) .
W3 O3E 1.783(11) .
W3 O23 1.945(11) .
W3 O34 1.948(11) .
W3 O13 2.031(9) .
W3 O2C 2.358(11) .
W8 O8 1.744(11) .
W8 O8E 1.802(10) .
W8 O78 1.936(12) .
W8 O89 1.954(10) .
W8 O810 2.009(10) .
W8 O1C 2.292(10) .
W5 O5 1.740(12) .
W5 O5E 1.802(10) .
W5 O35 1.949(11) .
W5 O45 1.962(10) .
W5 O15 2.021(10) .
W5 O2C 2.309(11) .
W2 O2 1.739(12) .
W2 O2E 1.805(9) .
W2 O35 1.921(10) .
W2 O23 1.938(12) .
W2 O12 2.034(10) .
W2 O2C 2.294(10) .
W7 O7 1.695(12) .
W7 O7E 1.795(10) .
W7 O67 1.942(11) .
W7 O78 1.968(10) .
W7 O710 2.034(10) .
W7 O1C 2.345(10) .
W6 O6 1.750(11) .
W6 O6E 1.770(11) .
W6 O67 1.925(10) .
W6 O69 1.938(11) .
W6 O610 2.038(10) .
W6 O1C 2.316(10) .
W10 O10 1.777(10) .
W10 O610 1.880(10) .
W10 O710 1.905(11) .
W10 O810 1.933(11) .
W10 O910 1.960(12) .
W10 O1C 2.233(10) .
W1 O1 1.739(9) .
W1 O12 1.897(11) .
W1 O13 1.904(11) .
W1 O14 1.926(11) .
W1 O15 1.960(12) .
W1 O2C 2.247(10) .
Er11 O3E 2.339(12) .
Er11 O2E 2.349(10) .
Er11 O5E 2.364(10) .
Er11 O8E 2.369(10) .
Er11 O4E 2.370(11) .
Er11 O9E 2.378(11) .
Er11 O6E 2.385(10) .
Er11 O7E 2.387(11) .
O2 Na3 2.684(14) .
O6 Na8 2.469(12) .
Na1 O1N 2.334(15) .
Na1 O15N 2.355(14) .
Na1 O13N 2.393(12) .
Na1 O28N 2.429(13) .
Na1 O3N 2.440(14) .
Na1 O14N 2.463(13) .
Na1 Na8 3.544(10) .
Na1 Na5 3.663(10) .
Na2 O11N 2.378(13) .
Na2 O27N 2.403(13) .
Na2 O25N 2.407(13) .
Na2 O27N 2.429(13) 2_675
Na2 O3 2.461(15) .
Na2 O22N 2.476(13) .
Na2 Na9 3.515(10) .
Na2 Na2 3.602(13) 2_675
Na3 O18N 2.303(13) .
Na3 O17N 2.414(14) .
Na3 O7N 2.431(14) .
Na3 O25N 2.436(14) 2_775
Na3 O21N 2.447(14) .
Na3 Na5 3.730(10) .
Na4 O2N 2.364(15) .
Na4 O8N 2.364(13) .
Na4 O31N 2.380(14) .
Na4 O24N 2.426(14) .
Na4 O9N 2.449(13) .
Na4 O5 2.679(13) .
Na4 Na7 3.620(10) .
Na5 O16N 2.235(14) .
Na5 O28N 2.407(15) .
Na5 O3N 2.428(14) .
Na5 O17N 2.465(14) .
Na5 O29N 2.481(15) .
Na5 O21N 2.509(14) .
Na6 O26N 2.280(12) .
Na6 O26N 2.321(13) 2_676
Na6 O10N 2.328(14) .
Na6 O19N 2.336(13) .
Na6 O12N 2.361(14) .
Na6 Na7 3.239(10) .
Na6 Na6 3.290(13) 2_676
Na7 O23N 2.320(14) .
Na7 O10N 2.379(13) .
Na7 O12N 2.421(14) .
Na7 O2N 2.447(14) .
Na7 O6N 2.482(14) .
Na7 O8N 2.534(14) .
Na7 Na9 3.510(10) 1_556
Na8 O14N 2.388(13) .
Na8 O30N 2.420(14) .
Na8 O32N 2.440(14) .
Na8 O20N 2.456(15) .
Na8 O13N 2.548(16) .
Na9 O23N 2.364(14) 1_554
Na9 O11N 2.374(13) .
Na9 O4N 2.413(14) .
Na9 O22N 2.426(13) .
Na9 O5N 2.488(14) .
Na9 O6N 2.515(14) 1_554
Na9 Na7 3.510(10) 1_554
O27N Na2 2.429(13) 2_675
O26N Na6 2.321(13) 2_676
O25N Na3 2.436(14) 2_775
O23N Na9 2.364(14) 1_556
O6N Na9 2.515(14) 1_556
